data_4003839
loop_
_publ_author_name
'Zhang, Bingjie'
'Zhang, Yueyan'
'Yang, Xiaodong'
'Li, Guoping'
'Zhang, Sikun'
'Zhang, Yanfeng'
'Yu, Demei'
'Liu, Zishun'
'He, Gang'

_publ_section_title
;
 Isometric Thionated Naphthalene Diimides As Organic Cathodes for High
 Capacity Lithium Batteries
;
_journal_issue 24
_journal_name_full 'Chemistry of Materials'
_journal_page_first 10575
_journal_page_last 10583
_journal_paper_doi 10.1021/acs.chemmater.0c03661
_journal_volume 32
_journal_year 2020
_chemical_formula_moiety '0.11(C24 H26 N2 O2 S2)'
_chemical_formula_sum 'C2.67 H2.89 N0.22 O0.22 S0.22'
_chemical_formula_weight 48.73
_space_group_crystal_system monoclinic
_space_group_IT_number 14
_space_group_name_Hall '-P 2yn'
_space_group_name_H-M_alt 'P 1 21/n 1'
_atom_sites_solution_hydrogens geom
_atom_sites_solution_primary iterative
_atom_sites_solution_secondary difmap
_audit_creation_date 2019-02-22
_audit_creation_method
;
Olex2 1.2
(compiled 2018.05.29 svn.r3508 for OlexSys, GUI svn.r5506)
;
_cell_angle_alpha 90.00
_cell_angle_beta 94.8700(10)
_cell_angle_gamma 90.00
_cell_formula_units_Z 36
_cell_length_a 10.5190(12)
_cell_length_b 17.848(2)
_cell_length_c 11.6429(13)
_cell_measurement_reflns_used 9123
_cell_measurement_temperature 296(2)
_cell_measurement_theta_max 26.610
_cell_measurement_theta_min 2.253
_cell_volume 2178.0(4)
_computing_cell_refinement 'SAINT v8.27A (Bruker, 2012)'
_computing_data_collection 'SAINT v8.27A (Bruker, 2012)'
_computing_data_reduction 'SAINT v8.27A (Bruker, 2012)'
_computing_molecular_graphics 'Olex2 (Dolomanov et al., 2009)'
_computing_publication_material 'Olex2 (Dolomanov et al., 2009)'
_computing_structure_refinement 'XL (Sheldrick, 2008)'
_computing_structure_solution 'olex2.solve (Bourhis et al., 2015)'
_diffrn_ambient_temperature 296.15
_diffrn_measured_fraction_theta_full 0.993
_diffrn_measured_fraction_theta_max 0.993
_diffrn_measurement_device_type 'CCD area detector'
_diffrn_measurement_method 'phi and omega scans'
_diffrn_radiation_monochromator graphite
_diffrn_radiation_type MoK\a
_diffrn_radiation_wavelength 0.71073
_diffrn_reflns_av_R_equivalents 0.0237
_diffrn_reflns_av_unetI/netI 0.0179
_diffrn_reflns_limit_h_max 13
_diffrn_reflns_limit_h_min -13
_diffrn_reflns_limit_k_max 22
_diffrn_reflns_limit_k_min -22
_diffrn_reflns_limit_l_max 14
_diffrn_reflns_limit_l_min -14
_diffrn_reflns_number 23159
_diffrn_reflns_theta_full 26.62
_diffrn_reflns_theta_max 26.62
_diffrn_reflns_theta_min 2.09
_diffrn_source 'fine-focus sealed tube'
_exptl_absorpt_coefficient_mu 0.268
_exptl_absorpt_correction_T_max 1.00000
_exptl_absorpt_correction_T_min 0.82904
_exptl_absorpt_correction_type none
_exptl_crystal_colour olive
_exptl_crystal_density_diffrn 1.338
_exptl_crystal_density_method 'not measured'
_exptl_crystal_description stick
_exptl_crystal_F_000 928
_exptl_crystal_size_max 0.23
_exptl_crystal_size_mid 0.21
_exptl_crystal_size_min 0.15
_refine_diff_density_max 0.442
_refine_diff_density_min -0.264
_refine_diff_density_rms 0.054
_refine_ls_extinction_method none
_refine_ls_goodness_of_fit_ref 1.030
_refine_ls_hydrogen_treatment noref
_refine_ls_matrix_type full
_refine_ls_number_parameters 271
_refine_ls_number_reflns 4545
_refine_ls_number_restraints 0
_refine_ls_restrained_S_all 1.030
_refine_ls_R_factor_all 0.0464
_refine_ls_R_factor_gt 0.0379
_refine_ls_shift/su_max 0.001
_refine_ls_shift/su_mean 0.000
_refine_ls_structure_factor_coef Fsqd
_refine_ls_weighting_details 'calc w=1/[\s^2^(Fo^2^)+(0.0626P)^2^+0.9343P] where P=(Fo^2^+2Fc^2^)/3'
_refine_ls_weighting_scheme calc
_refine_ls_wR_factor_gt 0.1016
_refine_ls_wR_factor_ref 0.1083
_reflns_number_gt 3843
_reflns_number_total 4545
_reflns_threshold_expression >2sigma(I)
_cod_data_source_file cm0c03661_si_002.cif
_cod_data_source_block cis-2222
_cod_depositor_comments 'Adding full bibliography for 4003839.cif.'
_cod_database_code 4003839
_olex2_refinement_description
;
1. Others
 Fixed Uiso: H3(0.026) H4(0.027) H12(0.029) H13(0.028) H22(0.029) H17(0.031)
 H21a(0.034) H21b(0.034) H23a(0.038) H23b(0.038) H20a(0.054) H20b(0.054)
 H20c(0.054) H18a(0.047) H18b(0.047) H16a(0.049) H16b(0.049) H24a(0.07)
 H24b(0.07) H24c(0.07) H15a(0.068) H15b(0.068) H15c(0.068) H19a(0.082)
 H19b(0.082) H19c(0.082)
 Fixed X: H3(0.4509) H4(0.2781) H12(0.6382) H13(0.4795) H22(0.0982)
 H17(0.8774) H21a(0.0747) H21b(0.0428) H23a(-0.1017) H23b(-0.0394) H20a(0.2626)
 H20b(0.2294) H20c(0.292) H18a(0.8913) H18b(1.0004) H16a(0.729) H16b(0.7501)
 H24a(-0.0406) H24b(0.0197) H24c(-0.1282) H15a(0.9513) H15b(0.9495)
 H15c(0.8634) H19a(1.0366) H19b(0.9229) H19c(1.0468)
 Fixed Y: H3(0.4461) H4(0.3671) H12(0.3916) H13(0.3032) H22(0.1788)
 H17(0.5596) H21a(0.1447) H21b(0.0921) H23a(0.2056) H23b(0.2605) H20a(0.0805)
 H20b(0.0511) H20c(0.1302) H18a(0.488) H18b(0.5398) H16a(0.6453) H16b(0.6162)
 H24a(0.2857) H24b(0.3409) H24c(0.3281) H15a(0.6811) H15b(0.6661) H15c(0.7292)
 H19a(0.4571) H19b(0.4065) H19c(0.4123)
 Fixed Z: H3(0.9313) H4(0.887) H12(0.425) H13(0.3878) H22(0.4953) H17(0.6913)
 H21a(0.7278) H21b(0.6217) H23a(0.5575) H23b(0.651) H20a(0.5999) H20b(0.7207)
 H20c(0.7099) H18a(0.9068) H18b(0.8686) H16a(0.7486) H16b(0.8756) H24a(0.4119)
 H24b(0.5061) H24c(0.4927) H15a(0.7662) H15b(0.8987) H15c(0.8396) H19a(0.718)
 H19b(0.7497) H19c(0.8342)
;
_olex2_submission_special_instructions 'No special instructions were received'

loop_
_space_group_symop_id
_space_group_symop_operation_xyz
1 'x, y, z'
2 '-x+1/2, y+1/2, -z+1/2'
3 '-x, -y, -z'
4 'x-1/2, -y-1/2, z-1/2'

loop_
_atom_site_label
_atom_site_type_symbol
_atom_site_fract_x
_atom_site_fract_y
_atom_site_fract_z
_atom_site_U_iso_or_equiv
_atom_site_adp_type
_atom_site_occupancy
_atom_site_calc_flag
_atom_site_disorder_assembly
_atom_site_disorder_group
_atom_site_refinement_flags_posn
S1 S 0.77931(4) 0.50931(3) 0.50554(4) 0.03096(13) Uani 1 d . . .
S2 S 0.28432(5) 0.20954(3) 0.39152(4) 0.03507(14) Uani 1 d . . .
O1 O 0.66662(11) 0.50250(7) 0.91116(10) 0.0284(3) Uani 1 d . . .
O2 O 0.14699(11) 0.26891(7) 0.77807(10) 0.0313(3) Uani 1 d . . .
N2 N 0.20602(12) 0.24971(7) 0.59589(11) 0.0209(3) Uani 1 d . . .
N1 N 0.72212(12) 0.49980(7) 0.72522(11) 0.0212(3) Uani 1 d . . .
C9 C 0.41111(14) 0.35126(8) 0.64435(12) 0.0177(3) Uani 1 d . . .
C2 C 0.52847(14) 0.43527(8) 0.77960(12) 0.0192(3) Uani 1 d . . .
C10 C 0.51276(14) 0.40201(8) 0.66972(12) 0.0181(3) Uani 1 d . . .
C1 C 0.64243(14) 0.48111(9) 0.81216(13) 0.0213(3) Uani 1 d . . .
C8 C 0.39711(14) 0.31351(8) 0.53702(12) 0.0190(3) Uani 1 d . . .
C11 C 0.59830(14) 0.41911(8) 0.58566(13) 0.0192(3) Uani 1 d . . .
C5 C 0.32470(14) 0.33778(8) 0.72865(13) 0.0195(3) Uani 1 d . . .
C6 C 0.21982(15) 0.28404(9) 0.70513(13) 0.0219(3) Uani 1 d . . .
C3 C 0.44090(15) 0.42256(9) 0.85982(13) 0.0216(3) Uani 1 d . . .
H3 H 0.4509 0.4461 0.9313 0.026 Uiso 1 d . . .
C14 C 0.69960(14) 0.47613(9) 0.61096(13) 0.0212(3) Uani 1 d . . .
C7 C 0.29303(14) 0.25854(9) 0.51259(13) 0.0210(3) Uani 1 d . . .
C4 C 0.33816(15) 0.37448(9) 0.83369(13) 0.0219(3) Uani 1 d . . .
H4 H 0.2781 0.3671 0.8870 0.027 Uiso 1 d . . .
C12 C 0.58254(15) 0.38146(9) 0.48112(13) 0.0237(3) Uani 1 d . . .
H12 H 0.6382 0.3916 0.4250 0.029 Uiso 1 d . . .
C13 C 0.48538(15) 0.32862(9) 0.45795(13) 0.0230(3) Uani 1 d . . .
H13 H 0.4795 0.3032 0.3878 0.028 Uiso 1 d . . .
C22 C 0.09424(15) 0.19823(9) 0.57374(14) 0.0244(3) Uani 1 d . . .
H22 H 0.0982 0.1788 0.4953 0.029 Uiso 1 d . . .
C17 C 0.83560(15) 0.54885(9) 0.76158(14) 0.0259(3) Uani 1 d . . .
H17 H 0.8774 0.5596 0.6913 0.031 Uiso 1 d . . .
C21 C 0.10233(16) 0.12974(9) 0.65374(14) 0.0281(4) Uani 1 d . . .
H21A H 0.0747 0.1447 0.7278 0.034 Uiso 1 d . . .
H21B H 0.0428 0.0921 0.6217 0.034 Uiso 1 d . . .
C23 C -0.03206(16) 0.24073(10) 0.57429(15) 0.0313(4) Uani 1 d . . .
H23A H -0.1017 0.2056 0.5575 0.038 Uiso 1 d . . .
H23B H -0.0394 0.2605 0.6510 0.038 Uiso 1 d . . .
C20 C 0.23367(19) 0.09470(10) 0.67282(17) 0.0359(4) Uani 1 d . . .
H20A H 0.2626 0.0805 0.5999 0.054 Uiso 1 d . . .
H20B H 0.2294 0.0511 0.7207 0.054 Uiso 1 d . . .
H20C H 0.2920 0.1302 0.7099 0.054 Uiso 1 d . . .
C18 C 0.93216(17) 0.50602(12) 0.84060(18) 0.0388(4) Uani 1 d . . .
H18A H 0.8913 0.4880 0.9068 0.047 Uiso 1 d . . .
H18B H 1.0004 0.5398 0.8686 0.047 Uiso 1 d . . .
C16 C 0.79182(19) 0.62425(11) 0.80552(19) 0.0409(5) Uani 1 d . . .
H16A H 0.7290 0.6453 0.7486 0.049 Uiso 1 d . . .
H16B H 0.7501 0.6162 0.8756 0.049 Uiso 1 d . . .
C24 C -0.0462(2) 0.30491(13) 0.4886(2) 0.0467(5) Uani 1 d . . .
H24A H -0.0406 0.2857 0.4119 0.070 Uiso 1 d . . .
H24B H 0.0197 0.3409 0.5061 0.070 Uiso 1 d . . .
H24C H -0.1282 0.3281 0.4927 0.070 Uiso 1 d . . .
C15 C 0.8989(2) 0.68005(11) 0.82986(19) 0.0452(5) Uani 1 d . . .
H15A H 0.9513 0.6811 0.7662 0.068 Uiso 1 d . . .
H15B H 0.9495 0.6661 0.8987 0.068 Uiso 1 d . . .
H15C H 0.8634 0.7292 0.8396 0.068 Uiso 1 d . . .
C19 C 0.9899(2) 0.43925(13) 0.7799(2) 0.0551(6) Uani 1 d . . .
H19A H 1.0366 0.4571 0.7180 0.082 Uiso 1 d . . .
H19B H 0.9229 0.4065 0.7497 0.082 Uiso 1 d . . .
H19C H 1.0468 0.4123 0.8342 0.082 Uiso 1 d . . .

loop_
_atom_site_aniso_label
_atom_site_aniso_U_11
_atom_site_aniso_U_22
_atom_site_aniso_U_33
_atom_site_aniso_U_23
_atom_site_aniso_U_13
_atom_site_aniso_U_12
S1 0.0343(2) 0.0340(2) 0.0257(2) -0.00133(17) 0.00951(17) -0.01345(18)
S2 0.0393(3) 0.0404(3) 0.0271(2) -0.01464(18) 0.01243(18) -0.0178(2)
O1 0.0266(6) 0.0372(7) 0.0215(6) -0.0080(5) 0.0020(5) -0.0036(5)
O2 0.0315(6) 0.0369(7) 0.0275(6) -0.0054(5) 0.0131(5) -0.0117(5)
N2 0.0211(6) 0.0219(7) 0.0202(6) -0.0016(5) 0.0045(5) -0.0045(5)
N1 0.0187(6) 0.0225(7) 0.0225(7) -0.0024(5) 0.0019(5) -0.0028(5)
C9 0.0189(7) 0.0168(7) 0.0175(7) 0.0016(5) 0.0024(5) 0.0028(5)
C2 0.0199(7) 0.0182(7) 0.0192(7) 0.0001(6) 0.0008(6) 0.0023(6)
C10 0.0190(7) 0.0174(7) 0.0180(7) 0.0004(5) 0.0019(5) 0.0027(6)
C1 0.0210(8) 0.0219(7) 0.0211(7) -0.0020(6) 0.0020(6) 0.0031(6)
C8 0.0185(7) 0.0192(7) 0.0195(7) -0.0005(6) 0.0021(6) 0.0001(6)
C11 0.0182(7) 0.0195(7) 0.0199(7) 0.0001(6) 0.0027(6) 0.0001(6)
C5 0.0198(7) 0.0189(7) 0.0200(7) 0.0013(6) 0.0038(6) 0.0012(6)
C6 0.0229(8) 0.0227(8) 0.0207(7) -0.0001(6) 0.0050(6) -0.0009(6)
C3 0.0252(8) 0.0232(8) 0.0165(7) -0.0034(6) 0.0021(6) 0.0021(6)
C14 0.0203(7) 0.0201(7) 0.0235(8) -0.0006(6) 0.0028(6) 0.0010(6)
C7 0.0222(7) 0.0221(7) 0.0190(7) -0.0003(6) 0.0033(6) -0.0004(6)
C4 0.0223(8) 0.0255(8) 0.0187(7) 0.0003(6) 0.0062(6) 0.0005(6)
C12 0.0241(8) 0.0287(8) 0.0193(7) -0.0009(6) 0.0076(6) -0.0035(6)
C13 0.0248(8) 0.0271(8) 0.0174(7) -0.0040(6) 0.0048(6) -0.0023(6)
C22 0.0231(8) 0.0257(8) 0.0248(8) -0.0022(6) 0.0044(6) -0.0075(6)
C17 0.0208(8) 0.0273(8) 0.0297(8) -0.0056(7) 0.0022(6) -0.0069(6)
C21 0.0313(9) 0.0259(8) 0.0278(8) -0.0018(6) 0.0058(7) -0.0081(7)
C23 0.0229(8) 0.0360(10) 0.0353(9) -0.0022(7) 0.0038(7) -0.0050(7)
C20 0.0400(10) 0.0278(9) 0.0395(10) 0.0026(8) 0.0006(8) -0.0022(8)
C18 0.0252(9) 0.0439(11) 0.0463(11) 0.0000(9) -0.0023(8) -0.0015(8)
C16 0.0350(10) 0.0265(9) 0.0606(13) -0.0094(8) 0.0010(9) -0.0034(8)
C24 0.0344(10) 0.0460(12) 0.0588(13) 0.0104(10) -0.0016(9) 0.0044(9)
C15 0.0462(12) 0.0323(10) 0.0553(13) -0.0078(9) -0.0051(10) -0.0119(9)
C19 0.0328(11) 0.0425(12) 0.0901(18) 0.0022(12) 0.0061(11) 0.0077(9)

loop_
_atom_type_symbol
_atom_type_description
_atom_type_scat_dispersion_real
_atom_type_scat_dispersion_imag
_atom_type_scat_source
C C 0.0033 0.0016 'International Tables Vol C Tables 4.2.6.8 and 6.1.1.4'
H H 0.0000 0.0000 'International Tables Vol C Tables 4.2.6.8 and 6.1.1.4'
N N 0.0061 0.0033 'International Tables Vol C Tables 4.2.6.8 and 6.1.1.4'
O O 0.0106 0.0060 'International Tables Vol C Tables 4.2.6.8 and 6.1.1.4'
S S 0.1246 0.1234 'International Tables Vol C Tables 4.2.6.8 and 6.1.1.4'

loop_
_geom_angle_atom_site_label_1
_geom_angle_atom_site_label_2
_geom_angle_atom_site_label_3
_geom_angle
_geom_angle_site_symmetry_1
_geom_angle_site_symmetry_3
_geom_angle_publ_flag
C6 N2 C22 116.22(12) . . ?
C7 N2 C6 123.66(13) . . ?
C7 N2 C22 120.03(12) . . ?
C1 N1 C17 116.10(12) . . ?
C14 N1 C1 123.36(13) . . ?
C14 N1 C17 120.53(13) . . ?
C10 C9 C8 120.62(13) . . ?
C10 C9 C5 118.92(13) . . ?
C5 C9 C8 120.44(14) . . ?
C10 C2 C1 119.87(13) . . ?
C3 C2 C10 120.69(14) . . ?
C3 C2 C1 119.36(13) . . ?
C9 C10 C11 120.46(13) . . ?
C2 C10 C9 119.25(13) . . ?
C2 C10 C11 120.28(14) . . ?
O1 C1 N1 121.05(14) . . ?
O1 C1 C2 121.09(14) . . ?
N1 C1 C2 117.86(13) . . ?
C9 C8 C7 120.32(13) . . ?
C13 C8 C9 117.86(14) . . ?
C13 C8 C7 121.80(13) . . ?
C10 C11 C14 119.83(13) . . ?
C12 C11 C10 117.75(14) . . ?
C12 C11 C14 122.42(13) . . ?
C9 C5 C6 119.89(13) . . ?
C4 C5 C9 120.62(14) . . ?
C4 C5 C6 119.49(13) . . ?
O2 C6 N2 120.61(14) . . ?
O2 C6 C5 121.33(14) . . ?
N2 C6 C5 118.06(13) . . ?
C2 C3 C4 120.11(13) . . ?
N1 C14 S1 122.88(12) . . ?
N1 C14 C11 117.20(13) . . ?
C11 C14 S1 119.92(11) . . ?
N2 C7 S2 122.64(12) . . ?
N2 C7 C8 117.30(13) . . ?
C8 C7 S2 120.05(11) . . ?
C5 C4 C3 120.24(13) . . ?
C11 C12 C13 121.74(14) . . ?
C8 C13 C12 121.43(14) . . ?
N2 C22 C21 112.45(13) . . ?
N2 C22 C23 111.37(13) . . ?
C23 C22 C21 113.31(13) . . ?
N1 C17 C18 110.49(14) . . ?
N1 C17 C16 110.57(13) . . ?
C18 C17 C16 116.54(15) . . ?
C20 C21 C22 114.87(14) . . ?
C24 C23 C22 114.06(15) . . ?
C17 C18 C19 112.46(17) . . ?
C15 C16 C17 113.77(16) . . ?

loop_
_geom_bond_atom_site_label_1
_geom_bond_atom_site_label_2
_geom_bond_distance
_geom_bond_site_symmetry_2
_geom_bond_publ_flag
S1 C14 1.6537(16) . ?
S2 C7 1.6547(15) . ?
O1 C1 1.2203(19) . ?
O2 C6 1.2213(19) . ?
N2 C6 1.4080(19) . ?
N2 C7 1.3978(19) . ?
N2 C22 1.4973(19) . ?
N1 C1 1.4081(19) . ?
N1 C14 1.397(2) . ?
N1 C17 1.5115(19) . ?
C9 C10 1.413(2) . ?
C9 C8 1.416(2) . ?
C9 C5 1.414(2) . ?
C2 C10 1.407(2) . ?
C2 C1 1.474(2) . ?
C2 C3 1.385(2) . ?
C10 C11 1.418(2) . ?
C8 C7 1.480(2) . ?
C8 C13 1.388(2) . ?
C11 C14 1.485(2) . ?
C11 C12 1.388(2) . ?
C5 C6 1.470(2) . ?
C5 C4 1.384(2) . ?
C3 C4 1.393(2) . ?
C12 C13 1.400(2) . ?
C22 C21 1.535(2) . ?
C22 C23 1.530(2) . ?
C17 C18 1.518(3) . ?
C17 C16 1.525(2) . ?
C21 C20 1.516(3) . ?
C23 C24 1.518(3) . ?
C18 C19 1.536(3) . ?
C16 C15 1.512(3) . ?
